data_4116652
loop_
_publ_author_name
'Wang, Charles C.-Y.'
'M. Ho, Douglas'
'Groves, John T.'

_publ_contact_author_address
; Princeton University
  Department of Chemistry
  Princeton, NJ   08544-1009
  USA
;
_publ_contact_author_email jtgroves@princeton.edu
_publ_contact_author_fax (609)2586746
_publ_contact_author_name 'Professor John T. Groves'
_publ_contact_author_phone (609)2583593
_publ_section_title
;
 Models of Nitric Oxide Synthase: Iron(III) Porphyrin-Catalyzed Oxidation
 of Fluorenone Oxime to Nitric Oxide and Fluorenone
;
_journal_coden_ASTM JACSAT
_journal_issue 51
_journal_name_full 'Journal of the American Chemical Society'
_journal_page_first 12094
_journal_page_last 12103
_journal_paper_doi 10.1021/ja992373+
_journal_volume 121
_journal_year 1999
_chemical_compound_source 'chemical synthesis'
_chemical_formula_iupac '[Fe (C44 H20 Cl8 N4) (C13 H8 N O)] . (C6 H5 Cl) . 0.5(C7 H16)'
_chemical_formula_moiety 'C57 H28 Cl8 Fe N5 O, C6 H5 Cl, 0.5(C7 H16)'
_chemical_formula_structural 'C66.5 H41 Cl9 Fe N5 O'
_chemical_formula_sum 'C66.5 H41 Cl9 Fe N5 O'
_chemical_formula_weight 1300.94
_chemical_name_common Fe(oximate)TDCPP.chlorobenzene.0.5heptane
_chemical_name_systematic
;
(fluorenoneoximato)iron(III)[5,10,15,20-tetrakis(2,6-dichlorophenyl)porphyrin].
chlorobenzene.0.5heptane
;
_space_group_IT_number 2
_symmetry_cell_setting triclinic
_symmetry_space_group_name_Hall '-P 1'
_symmetry_space_group_name_H-M 'P -1'
_atom_sites_solution_hydrogens geom
_atom_sites_solution_primary direct
_atom_sites_solution_secondary difmap
_audit_creation_method SHELXL
_cell_angle_alpha 81.7009(10)
_cell_angle_beta 88.3043(15)
_cell_angle_gamma 84.2634(15)
_cell_formula_units_Z 2
_cell_length_a 12.5029(2)
_cell_length_b 13.0424(4)
_cell_length_c 18.9793(5)
_cell_measurement_reflns_used 79647
_cell_measurement_temperature 298(2)
_cell_measurement_theta_max 27.46
_cell_measurement_theta_min 1.79
_cell_volume 3046.80(13)
_computing_cell_refinement DENZO-SMN
_computing_data_collection 'Nonius COLLECT'
_computing_data_reduction 'DENZO-SMN, PLATON'
_computing_molecular_graphics 'Siemens SHELXTL'
_computing_publication_material 'Siemens SHELXTL'
_computing_structure_refinement 'Siemens SHELXTL'
_computing_structure_solution 'Siemens SHELXTL'
_diffrn_ambient_temperature 298(2)
_diffrn_measurement_device 'Nonius KappaCCD'
_diffrn_measurement_method '\w scans; 493 2\% rotations'
_diffrn_radiation_monochromator graphite
_diffrn_radiation_source 'fine-focus sealed tube'
_diffrn_radiation_type 'Mo K\a'
_diffrn_radiation_wavelength 0.71073
_diffrn_reflns_av_R_equivalents 0.0490
_diffrn_reflns_av_sigmaI/netI 0.0503
_diffrn_reflns_limit_h_max 16
_diffrn_reflns_limit_h_min 0
_diffrn_reflns_limit_k_max 16
_diffrn_reflns_limit_k_min -16
_diffrn_reflns_limit_l_max 24
_diffrn_reflns_limit_l_min -24
_diffrn_reflns_number 79647
_diffrn_reflns_theta_max 27.46
_diffrn_reflns_theta_min 1.79
_diffrn_standards_decay_% 0
_diffrn_standards_number none
_exptl_absorpt_coefficient_mu 0.690
_exptl_absorpt_correction_type none
_exptl_crystal_colour 'Dark purple'
_exptl_crystal_density_diffrn 1.418
_exptl_crystal_density_method none
_exptl_crystal_description Prism
_exptl_crystal_F_000 1324
_exptl_crystal_size_max 0.35
_exptl_crystal_size_mid 0.28
_exptl_crystal_size_min 0.12
_refine_diff_density_max 0.443
_refine_diff_density_min -0.298
_refine_diff_density_rms 0.045
_refine_ls_extinction_method none
_refine_ls_goodness_of_fit_all 1.068
_refine_ls_goodness_of_fit_obs 1.325
_refine_ls_hydrogen_treatment constr
_refine_ls_matrix_type full
_refine_ls_number_parameters 649
_refine_ls_number_reflns 13775
_refine_ls_number_restraints 0
_refine_ls_restrained_S_all 1.068
_refine_ls_restrained_S_obs 1.325
_refine_ls_R_factor_all 0.1155
_refine_ls_R_factor_obs 0.0571
_refine_ls_shift/esd_max 0.000
_refine_ls_shift/esd_mean 0.000
_refine_ls_structure_factor_coef Fsqd
_refine_ls_weighting_details 'calc w=1/[\s^2^(Fo^2^)+(0.0838P)^2^] where P=(Fo^2^+2Fc^2^)/3'
_refine_ls_weighting_scheme calc
_refine_ls_wR_factor_all 0.1681
_refine_ls_wR_factor_obs 0.1490
_reflns_number_observed 7272
_reflns_number_total 13775
_reflns_observed_criterion I>2\s(I)
_cod_data_source_file ja9923732B_1.cif
_cod_data_source_block 3
_cod_depositor_comments
;
The following automatic conversions were performed:

'_refine_ls_hydrogen_treatment' value 'contr' was replaced with the
value 'constr' as specified in the replacement file
'src/cod-tools/trunk/data/replacement-values/replacement_values.lst'.

Automatic conversion script
Id: cif_fix_values 5376 2017-05-30 11:51:03Z andrius 
;
_cod_original_sg_symbol_H-M 'P -1 '
_cod_database_code 4116652

loop_
_symmetry_equiv_pos_as_xyz
'x, y, z'
'-x, -y, -z'

loop_
_atom_site_aniso_label
_atom_site_aniso_U_11
_atom_site_aniso_U_22
_atom_site_aniso_U_33
_atom_site_aniso_U_23
_atom_site_aniso_U_13
_atom_site_aniso_U_12
Fe1 0.0487(2) 0.0481(2) 0.0617(3) -0.0085(2) 0.0048(2) -0.0017(2)
Cl1 0.1361(8) 0.0833(7) 0.1140(8) -0.0223(6) -0.0194(6) 0.0003(6)
Cl2 0.1377(8) 0.0957(8) 0.1017(8) -0.0100(6) -0.0231(6) 0.0050(6)
Cl3 0.1459(9) 0.1422(11) 0.0904(8) -0.0164(7) 0.0168(7) -0.0184(8)
Cl4 0.0880(6) 0.1818(13) 0.1176(9) -0.0257(8) 0.0056(6) -0.0464(7)
Cl5 0.1615(10) 0.1345(11) 0.1083(9) -0.0179(8) -0.0461(8) 0.0247(8)
Cl6 0.1377(8) 0.1001(8) 0.1092(8) -0.0402(6) 0.0072(6) -0.0133(6)
Cl7 0.0847(6) 0.1811(12) 0.0960(7) -0.0391(7) 0.0090(5) -0.0448(6)
Cl8 0.1097(7) 0.1585(11) 0.0930(7) -0.0421(7) 0.0142(5) -0.0374(7)
O1 0.0890(15) 0.108(2) 0.0720(15) -0.0146(13) -0.0181(11) -0.0232(13)
N1 0.0505(11) 0.0514(14) 0.0667(14) -0.0046(11) 0.0076(10) -0.0049(10)
N2 0.0530(12) 0.0487(14) 0.0691(15) -0.0014(11) 0.0055(10) 0.0009(10)
N3 0.0521(11) 0.0445(13) 0.0647(14) -0.0044(11) 0.0038(10) -0.0008(9)
N4 0.0489(11) 0.0491(14) 0.0652(14) -0.0079(11) 0.0040(10) -0.0034(9)
N5 0.098(2) 0.096(2) 0.084(2) -0.012(2) -0.009(2) -0.006(2)
C1 0.0524(14) 0.059(2) 0.065(2) -0.0063(14) 0.0049(12) -0.0067(12)
C2 0.062(2) 0.056(2) 0.089(2) 0.001(2) 0.0172(14) -0.0105(13)
C3 0.065(2) 0.050(2) 0.095(2) 0.005(2) 0.011(2) -0.0044(13)
C4 0.0555(14) 0.049(2) 0.069(2) -0.0081(14) 0.0034(12) -0.0026(12)
C5 0.0583(15) 0.048(2) 0.072(2) -0.0070(14) 0.0051(13) -0.0027(12)
C6 0.0525(14) 0.051(2) 0.074(2) -0.0052(14) 0.0027(13) 0.0009(12)
C7 0.056(2) 0.057(2) 0.108(3) -0.001(2) 0.012(2) 0.0074(14)
C8 0.055(2) 0.069(2) 0.096(2) -0.001(2) 0.0173(15) 0.0059(14)
C9 0.0499(14) 0.051(2) 0.072(2) -0.0023(14) 0.0081(12) -0.0007(12)
C10 0.0552(15) 0.061(2) 0.069(2) -0.0041(15) 0.0095(13) -0.0075(13)
C11 0.0551(14) 0.051(2) 0.069(2) 0.0001(14) 0.0059(13) -0.0040(12)
C12 0.065(2) 0.055(2) 0.095(2) 0.005(2) 0.020(2) -0.0035(14)
C13 0.070(2) 0.044(2) 0.095(2) 0.003(2) 0.011(2) -0.0037(13)
C14 0.0588(15) 0.049(2) 0.070(2) -0.0072(14) 0.0038(13) -0.0037(13)
C15 0.059(2) 0.050(2) 0.072(2) -0.0067(14) 0.0025(13) 0.0000(12)
C16 0.0503(14) 0.053(2) 0.068(2) -0.0112(14) 0.0007(12) 0.0017(12)
C17 0.058(2) 0.058(2) 0.093(2) -0.013(2) 0.0085(15) 0.0085(14)
C18 0.0536(15) 0.065(2) 0.094(2) -0.014(2) 0.0150(14) -0.0019(14)
C19 0.0492(14) 0.058(2) 0.069(2) -0.0125(14) 0.0077(12) -0.0020(12)
C20 0.0464(13) 0.062(2) 0.069(2) -0.0116(15) 0.0076(12) -0.0079(12)
C21 0.0562(15) 0.051(2) 0.088(2) -0.002(2) 0.0046(14) 0.0018(13)
C22 0.074(2) 0.055(2) 0.100(3) -0.006(2) 0.002(2) 0.0027(15)
C23 0.107(3) 0.060(2) 0.144(4) -0.020(2) 0.001(3) 0.007(2)
C24 0.111(3) 0.060(3) 0.158(5) -0.005(3) -0.003(3) 0.022(2)
C25 0.097(2) 0.076(3) 0.116(3) 0.011(2) -0.010(2) 0.020(2)
C26 0.077(2) 0.061(2) 0.095(3) -0.005(2) 0.001(2) 0.005(2)
C27 0.063(2) 0.060(2) 0.092(2) 0.006(2) 0.022(2) 0.0013(14)
C28 0.084(2) 0.069(2) 0.093(3) 0.003(2) 0.022(2) 0.002(2)
C29 0.110(3) 0.085(3) 0.111(3) 0.016(2) 0.057(3) 0.010(2)
C30 0.085(3) 0.093(3) 0.163(5) 0.015(3) 0.057(3) -0.006(2)
C31 0.072(2) 0.109(3) 0.156(4) 0.002(3) 0.027(2) -0.024(2)
C32 0.062(2) 0.092(3) 0.114(3) 0.002(2) 0.017(2) -0.015(2)
C33 0.057(2) 0.051(2) 0.099(3) -0.005(2) 0.011(2) 0.0012(13)
C34 0.086(2) 0.066(2) 0.120(3) 0.011(2) -0.005(2) 0.018(2)
C35 0.118(3) 0.090(3) 0.145(4) 0.020(3) -0.005(3) 0.022(3)
C36 0.117(3) 0.065(3) 0.177(5) 0.009(3) 0.001(3) 0.024(2)
C37 0.103(3) 0.061(3) 0.165(5) -0.025(3) 0.028(3) -0.001(2)
C38 0.076(2) 0.063(2) 0.107(3) -0.018(2) 0.019(2) -0.004(2)
C39 0.055(2) 0.060(2) 0.078(2) -0.005(2) 0.0148(14) -0.0023(13)
C40 0.061(2) 0.086(2) 0.088(2) -0.011(2) 0.011(2) -0.013(2)
C41 0.064(2) 0.121(3) 0.118(3) -0.016(3) 0.016(2) -0.033(2)
C42 0.075(2) 0.122(3) 0.120(3) -0.021(3) 0.043(2) -0.024(2)
C43 0.085(2) 0.110(3) 0.097(3) -0.018(2) 0.037(2) -0.022(2)
C44 0.075(2) 0.076(2) 0.084(2) -0.015(2) 0.016(2) -0.010(2)
C45 0.115(3) 0.072(2) 0.072(2) 0.004(2) -0.013(2) 0.002(2)
C46 0.136(4) 0.085(3) 0.082(3) 0.011(2) -0.037(2) -0.017(3)
C47 0.121(3) 0.100(3) 0.100(3) 0.008(2) -0.037(3) -0.019(3)
C48 0.178(5) 0.139(5) 0.159(6) 0.020(4) -0.085(5) -0.040(4)
C49 0.222(8) 0.136(6) 0.161(6) -0.015(5) -0.088(6) -0.018(6)
C50 0.222(7) 0.105(4) 0.137(5) -0.015(3) -0.091(5) -0.002(5)
C51 0.175(5) 0.079(3) 0.084(3) -0.001(2) -0.035(3) -0.004(3)
C52 0.203(5) 0.062(2) 0.068(2) -0.009(2) -0.025(3) 0.002(3)
C53 0.236(7) 0.085(4) 0.115(4) -0.003(3) -0.018(5) 0.019(5)
C54 0.275(9) 0.093(4) 0.102(4) 0.006(3) 0.029(5) 0.040(5)
C55 0.151(4) 0.122(4) 0.115(4) 0.017(3) 0.025(3) 0.030(3)
C56 0.162(4) 0.103(3) 0.082(3) 0.001(2) 0.017(3) 0.021(3)
C57 0.113(3) 0.087(3) 0.093(3) 0.019(2) -0.011(2) 0.001(2)

loop_
_atom_site_label
_atom_site_type_symbol
_atom_site_fract_x
_atom_site_fract_y
_atom_site_fract_z
_atom_site_U_iso_or_equiv
_atom_site_thermal_displace_type
_atom_site_occupancy
_atom_site_calc_flag
_atom_site_refinement_flags
Fe1 Fe 0.38811(3) 0.41143(3) 0.25684(2) 0.05308(14) Uani 1 d .
Cl1 Cl 0.48974(9) 0.02033(8) 0.20419(6) 0.1107(3) Uani 1 d .
Cl2 Cl 0.61258(9) 0.10000(9) 0.45846(6) 0.1128(3) Uani 1 d .
Cl3 Cl 0.66436(10) 0.46295(11) 0.03438(6) 0.1262(4) Uani 1 d .
Cl4 Cl 0.80263(8) 0.54418(12) 0.28400(7) 0.1266(4) Uani 1 d .
Cl5 Cl 0.21268(11) 0.73863(11) 0.09595(7) 0.1365(5) Uani 1 d .
Cl6 Cl 0.30503(9) 0.81124(9) 0.35850(6) 0.1132(3) Uani 1 d .
Cl7 Cl 0.00516(8) 0.27723(11) 0.27485(6) 0.1167(4) Uani 1 d .
Cl8 Cl 0.13484(9) 0.38242(11) 0.51932(6) 0.1167(4) Uani 1 d .
O1 O 0.3435(2) 0.3896(2) 0.16940(12) 0.0881(7) Uani 1 d .
N1 N 0.3459(2) 0.2861(2) 0.32740(12) 0.0567(5) Uani 1 d .
N2 N 0.5422(2) 0.3363(2) 0.25634(12) 0.0582(6) Uani 1 d .
N3 N 0.4572(2) 0.5481(2) 0.22750(12) 0.0545(5) Uani 1 d .
N4 N 0.26095(15) 0.4978(2) 0.29816(12) 0.0546(5) Uani 1 d .
N5 N 0.2474(2) 0.3613(3) 0.1540(2) 0.0926(8) Uani 1 d .
C1 C 0.2473(2) 0.2756(2) 0.36053(15) 0.0590(7) Uani 1 d .
C2 C 0.2417(2) 0.1710(2) 0.3934(2) 0.0703(8) Uani 1 d .
H2 H 0.1836(2) 0.1446(2) 0.4190(2) 0.084 Uiso 1 calc R
C3 C 0.3362(2) 0.1172(2) 0.3804(2) 0.0717(8) Uani 1 d .
H3 H 0.3555(2) 0.0469(2) 0.3955(2) 0.086 Uiso 1 calc R
C4 C 0.4010(2) 0.1882(2) 0.3391(2) 0.0584(7) Uani 1 d .
C5 C 0.5057(2) 0.1624(2) 0.3154(2) 0.0600(7) Uani 1 d .
C6 C 0.5706(2) 0.2318(2) 0.2772(2) 0.0603(7) Uani 1 d .
C7 C 0.6782(2) 0.2050(2) 0.2543(2) 0.0757(9) Uani 1 d .
H7 H 0.7162(2) 0.1394(2) 0.2618(2) 0.091 Uiso 1 calc R
C8 C 0.7142(2) 0.2928(2) 0.2197(2) 0.0754(9) Uani 1 d .
H8 H 0.7818(2) 0.2988(2) 0.1986(2) 0.091 Uiso 1 calc R
C9 C 0.6302(2) 0.3747(2) 0.2210(2) 0.0590(7) Uani 1 d .
C10 C 0.6371(2) 0.4784(2) 0.1923(2) 0.0621(7) Uani 1 d .
C11 C 0.5569(2) 0.5584(2) 0.1958(2) 0.0596(7) Uani 1 d .
C12 C 0.5655(2) 0.6648(2) 0.1665(2) 0.0736(9) Uani 1 d .
H12 H 0.6242(2) 0.6916(2) 0.1418(2) 0.088 Uiso 1 calc R
C13 C 0.4716(2) 0.7186(2) 0.1818(2) 0.0710(8) Uani 1 d .
H13 H 0.4537(2) 0.7898(2) 0.1699(2) 0.085 Uiso 1 calc R
C14 C 0.4058(2) 0.6462(2) 0.2194(2) 0.0598(7) Uani 1 d .
C15 C 0.2999(2) 0.6717(2) 0.2434(2) 0.0610(7) Uani 1 d .
C16 C 0.2341(2) 0.6029(2) 0.2793(2) 0.0575(7) Uani 1 d .
C17 C 0.1270(2) 0.6294(2) 0.3038(2) 0.0707(8) Uani 1 d .
H17 H 0.0901(2) 0.6955(2) 0.2981(2) 0.085 Uiso 1 calc R
C18 C 0.0891(2) 0.5416(2) 0.3364(2) 0.0714(8) Uani 1 d .
H18 H 0.0212(2) 0.5356(2) 0.3569(2) 0.086 Uiso 1 calc R
C19 C 0.1730(2) 0.4590(2) 0.3337(2) 0.0589(7) Uani 1 d .
C20 C 0.1657(2) 0.3564(2) 0.3629(2) 0.0591(7) Uani 1 d .
C21 C 0.5509(2) 0.0515(2) 0.3334(2) 0.0666(8) Uani 1 d .
C22 C 0.5458(2) -0.0200(3) 0.2874(2) 0.0774(9) Uani 1 d .
C23 C 0.5844(3) -0.1228(3) 0.3040(3) 0.1043(13) Uani 1 d .
H23 H 0.5795(3) -0.1692(3) 0.2716(3) 0.125 Uiso 1 calc R
C24 C 0.6302(3) -0.1559(3) 0.3689(3) 0.1130(14) Uani 1 d .
H24 H 0.6560(3) -0.2255(3) 0.3808(3) 0.136 Uiso 1 calc R
C25 C 0.6383(3) -0.0889(3) 0.4156(2) 0.1005(12) Uani 1 d .
H25 H 0.6700(3) -0.1118(3) 0.4595(2) 0.121 Uiso 1 calc R
C26 C 0.5993(3) 0.0138(3) 0.3979(2) 0.0793(9) Uani 1 d .
C27 C 0.7411(2) 0.5060(2) 0.1565(2) 0.0744(9) Uani 1 d .
C28 C 0.7608(3) 0.5029(3) 0.0853(2) 0.0846(10) Uani 1 d .
C29 C 0.8561(4) 0.5323(3) 0.0522(3) 0.1075(14) Uani 1 d .
H29 H 0.8674(4) 0.5306(3) 0.0037(3) 0.129 Uiso 1 calc R
C30 C 0.9322(4) 0.5634(3) 0.0917(3) 0.118(2) Uani 1 d .
H30 H 0.9962(4) 0.5823(3) 0.0698(3) 0.142 Uiso 1 calc R
C31 C 0.9173(3) 0.5675(3) 0.1612(3) 0.1138(15) Uani 1 d .
H31 H 0.9703(3) 0.5897(3) 0.1872(3) 0.137 Uiso 1 calc R
C32 C 0.8219(3) 0.5385(3) 0.1947(2) 0.0908(11) Uani 1 d .
C33 C 0.2563(2) 0.7839(2) 0.2267(2) 0.0701(8) Uani 1 d .
C34 C 0.2158(3) 0.8212(3) 0.1575(2) 0.0945(11) Uani 1 d .
C35 C 0.1796(4) 0.9247(4) 0.1400(3) 0.123(2) Uani 1 d .
H35 H 0.1542(4) 0.9493(4) 0.0945(3) 0.148 Uiso 1 calc R
C36 C 0.1809(4) 0.9904(4) 0.1884(4) 0.125(2) Uani 1 d .
H36 H 0.1557(4) 1.0600(4) 0.1756(4) 0.149 Uiso 1 calc R
C37 C 0.2176(3) 0.9588(3) 0.2551(3) 0.1097(14) Uani 1 d .
H37 H 0.2174(3) 1.0055(3) 0.2877(3) 0.132 Uiso 1 calc R
C38 C 0.2560(2) 0.8536(3) 0.2740(2) 0.0820(10) Uani 1 d .
C39 C 0.0618(2) 0.3301(2) 0.3990(2) 0.0654(8) Uani 1 d .
C40 C -0.0183(2) 0.2947(3) 0.3624(2) 0.0783(9) Uani 1 d .
C41 C -0.1171(3) 0.2745(3) 0.3934(2) 0.0998(12) Uani 1 d .
H41 H -0.1699(3) 0.2521(3) 0.3674(2) 0.120 Uiso 1 calc R
C42 C -0.1355(3) 0.2882(3) 0.4629(3) 0.1053(13) Uani 1 d .
H42 H -0.2018(3) 0.2749(3) 0.4840(3) 0.126 Uiso 1 calc R
C43 C -0.0604(3) 0.3201(3) 0.5013(2) 0.0968(12) Uani 1 d .
H43 H -0.0741(3) 0.3285(3) 0.5487(2) 0.116 Uiso 1 calc R
C44 C 0.0391(2) 0.3409(3) 0.4693(2) 0.0780(9) Uani 1 d .
C45 C 0.2549(3) 0.2973(3) 0.1049(2) 0.0883(10) Uani 1 d .
C46 C 0.1579(4) 0.2618(3) 0.0823(2) 0.1020(12) Uani 1 d .
C47 C 0.0503(4) 0.2832(3) 0.0961(2) 0.1079(13) Uani 1 d .
H47 H 0.0261(4) 0.3307(3) 0.1265(2) 0.130 Uiso 1 calc R
C48 C -0.0201(5) 0.2322(5) 0.0637(4) 0.159(2) Uani 1 d .
H48 H -0.0931(5) 0.2451(5) 0.0735(4) 0.191 Uiso 1 calc R
C49 C 0.0112(7) 0.1636(6) 0.0178(4) 0.172(3) Uani 1 d .
H49 H -0.0400(7) 0.1310(6) -0.0031(4) 0.206 Uiso 1 calc R
C50 C 0.1150(7) 0.1433(4) 0.0027(3) 0.154(2) Uani 1 d .
H50 H 0.1362(7) 0.0960(4) -0.0285(3) 0.185 Uiso 1 calc R
C51 C 0.1926(5) 0.1924(3) 0.0333(2) 0.1137(14) Uani 1 d .
C52 C 0.3092(5) 0.1850(3) 0.0245(2) 0.1114(15) Uani 1 d .
C53 C 0.3807(7) 0.1289(4) -0.0153(3) 0.148(2) Uani 1 d .
H53 H 0.3548(7) 0.0853(4) -0.0442(3) 0.178 Uiso 1 calc R
C54 C 0.4913(8) 0.1360(5) -0.0133(3) 0.163(3) Uani 1 d .
H54 H 0.5399(8) 0.0979(5) -0.0399(3) 0.196 Uiso 1 calc R
C55 C 0.5255(5) 0.2039(5) 0.0312(3) 0.136(2) Uani 1 d .
H55 H 0.5983(5) 0.2115(5) 0.0337(3) 0.163 Uiso 1 calc R
C56 C 0.4529(5) 0.2589(4) 0.0708(2) 0.120(2) Uani 1 d .
H56 H 0.4790(5) 0.3032(4) 0.0991(2) 0.144 Uiso 1 calc R
C57 C 0.3472(4) 0.2523(3) 0.0708(2) 0.1013(12) Uani 1 d .

loop_
_atom_type_symbol
_atom_type_description
_atom_type_scat_dispersion_real
_atom_type_scat_dispersion_imag
_atom_type_scat_source
C C 0.0033 0.0016 'International Tables Vol C Tables 4.2.6.8 and 6.1.1.4'
H H 0.0000 0.0000 'International Tables Vol C Tables 4.2.6.8 and 6.1.1.4'
N N 0.0061 0.0033 'International Tables Vol C Tables 4.2.6.8 and 6.1.1.4'
O O 0.0106 0.0060 'International Tables Vol C Tables 4.2.6.8 and 6.1.1.4'
Cl Cl 0.1484 0.1585 'International Tables Vol C Tables 4.2.6.8 and 6.1.1.4'
Fe Fe 0.3463 0.8444 'International Tables Vol C Tables 4.2.6.8 and 6.1.1.4'

loop_
_geom_angle_atom_site_label_1
_geom_angle_atom_site_label_2
_geom_angle_atom_site_label_3
_geom_angle
_geom_angle_publ_flag
O1 Fe1 N3 99.55(10) yes
O1 Fe1 N4 105.17(10) yes
N3 Fe1 N4 87.71(8) yes
O1 Fe1 N1 105.59(10) yes
N3 Fe1 N1 154.81(9) yes
N4 Fe1 N1 87.22(8) yes
O1 Fe1 N2 99.70(10) yes
N3 Fe1 N2 86.95(8) yes
N4 Fe1 N2 155.10(9) yes
N1 Fe1 N2 87.34(8) yes
N5 O1 Fe1 126.9(2) yes
C1 N1 C4 105.3(2) yes
C1 N1 Fe1 126.6(2) yes
C4 N1 Fe1 126.7(2) yes
C9 N2 C6 106.1(2) yes
C9 N2 Fe1 126.3(2) yes
C6 N2 Fe1 126.2(2) yes
C14 N3 C11 105.2(2) yes
C14 N3 Fe1 126.6(2) yes
C11 N3 Fe1 126.4(2) yes
C19 N4 C16 106.4(2) yes
C19 N4 Fe1 125.9(2) yes
C16 N4 Fe1 125.6(2) yes
C45 N5 O1 112.4(3) yes
N1 C1 C20 124.9(3) yes
N1 C1 C2 110.1(2) yes
C20 C1 C2 125.0(2) yes
C3 C2 C1 107.4(2) yes
C3 C2 H2 126.3(2) ?
C1 C2 H2 126.31(15) ?
C2 C3 C4 107.2(3) yes
C2 C3 H3 126.4(2) ?
C4 C3 H3 126.4(2) ?
N1 C4 C5 125.3(2) yes
N1 C4 C3 110.0(2) yes
C5 C4 C3 124.7(3) yes
C6 C5 C4 125.1(3) yes
C6 C5 C21 117.9(2) yes
C4 C5 C21 117.0(2) yes
N2 C6 C5 125.7(2) yes
N2 C6 C7 109.7(2) yes
C5 C6 C7 124.6(3) yes
C8 C7 C6 106.9(3) yes
C8 C7 H7 126.6(2) ?
C6 C7 H7 126.6(2) ?
C7 C8 C9 107.8(2) yes
C7 C8 H8 126.1(2) ?
C9 C8 H8 126.1(2) ?
N2 C9 C10 125.2(2) yes
N2 C9 C8 109.6(2) yes
C10 C9 C8 125.2(2) yes
C11 C10 C9 125.2(2) yes
C11 C10 C27 117.3(3) yes
C9 C10 C27 117.5(2) yes
N3 C11 C10 125.4(2) yes
N3 C11 C12 110.0(2) yes
C10 C11 C12 124.6(2) yes
C13 C12 C11 106.6(2) yes
C13 C12 H12 126.7(2) ?
C11 C12 H12 126.70(15) ?
C12 C13 C14 107.1(3) yes
C12 C13 H13 126.4(2) ?
C14 C13 H13 126.4(2) ?
N3 C14 C15 124.5(2) yes
N3 C14 C13 111.0(2) yes
C15 C14 C13 124.5(3) yes
C16 C15 C14 125.6(3) yes
C16 C15 C33 118.0(2) yes
C14 C15 C33 116.3(2) yes
C15 C16 N4 125.5(2) yes
C15 C16 C17 125.3(3) yes
N4 C16 C17 109.1(2) yes
C18 C17 C16 107.8(3) yes
C18 C17 H17 126.1(2) ?
C16 C17 H17 126.1(2) ?
C17 C18 C19 107.2(2) yes
C17 C18 H18 126.4(2) ?
C19 C18 H18 126.4(2) ?
N4 C19 C20 125.7(2) yes
N4 C19 C18 109.5(2) yes
C20 C19 C18 124.8(2) yes
C19 C20 C1 125.0(2) yes
C19 C20 C39 117.3(2) yes
C1 C20 C39 117.6(3) yes
C22 C21 C26 115.7(3) yes
C22 C21 C5 122.2(3) yes
C26 C21 C5 122.1(3) yes
C21 C22 C23 122.7(4) yes
C21 C22 Cl1 119.2(2) yes
C23 C22 Cl1 118.1(3) yes
C24 C23 C22 119.1(4) yes
C24 C23 H23 120.5(3) ?
C22 C23 H23 120.5(3) ?
C25 C24 C23 120.6(4) yes
C25 C24 H24 119.7(3) ?
C23 C24 H24 119.7(3) ?
C24 C25 C26 119.5(4) yes
C24 C25 H25 120.3(3) ?
C26 C25 H25 120.3(3) ?
C25 C26 C21 122.4(4) yes
C25 C26 Cl2 118.9(3) yes
C21 C26 Cl2 118.7(3) yes
C28 C27 C32 116.8(3) yes
C28 C27 C10 122.4(3) yes
C32 C27 C10 120.7(3) yes
C27 C28 C29 121.8(4) yes
C27 C28 Cl3 119.5(3) yes
C29 C28 Cl3 118.7(3) yes
C30 C29 C28 119.1(4) yes
C30 C29 H29 120.5(3) ?
C28 C29 H29 120.5(3) ?
C31 C30 C29 121.5(4) yes
C31 C30 H30 119.2(3) ?
C29 C30 H30 119.2(3) ?
C30 C31 C32 119.8(5) yes
C30 C31 H31 120.1(3) ?
C32 C31 H31 120.1(3) ?
C31 C32 C27 120.9(4) yes
C31 C32 Cl4 119.8(4) yes
C27 C32 Cl4 119.3(2) yes
C38 C33 C34 117.7(3) yes
C38 C33 C15 123.4(3) yes
C34 C33 C15 118.8(3) yes
C35 C34 C33 119.8(4) yes
C35 C34 Cl5 119.8(4) yes
C33 C34 Cl5 120.3(3) yes
C36 C35 C34 120.3(5) yes
C36 C35 H35 119.9(3) ?
C34 C35 H35 119.9(3) ?
C35 C36 C37 122.2(4) yes
C35 C36 H36 118.9(3) ?
C37 C36 H36 118.9(3) ?
C36 C37 C38 118.6(4) yes
C36 C37 H37 120.7(3) ?
C38 C37 H37 120.7(3) ?
C33 C38 C37 121.4(4) yes
C33 C38 Cl6 119.0(3) yes
C37 C38 Cl6 119.6(3) yes
C44 C39 C40 116.2(3) yes
C44 C39 C20 122.6(3) yes
C40 C39 C20 121.2(3) yes
C41 C40 C39 122.4(3) yes
C41 C40 Cl7 118.8(3) yes
C39 C40 Cl7 118.8(2) yes
C42 C41 C40 118.8(4) yes
C42 C41 H41 120.6(2) ?
C40 C41 H41 120.6(2) ?
C43 C42 C41 121.5(3) yes
C43 C42 H42 119.3(2) ?
C41 C42 H42 119.3(2) ?
C42 C43 C44 119.3(4) yes
C42 C43 H43 120.4(2) ?
C44 C43 H43 120.4(2) ?
C39 C44 C43 121.8(3) yes
C39 C44 Cl8 119.4(2) yes
C43 C44 Cl8 118.8(3) yes
N5 C45 C57 130.1(4) yes
N5 C45 C46 118.4(4) yes
C57 C45 C46 111.4(4) yes
C47 C46 C51 120.1(4) yes
C47 C46 C45 135.0(5) yes
C51 C46 C45 104.9(4) yes
C48 C47 C46 117.8(6) yes
C48 C47 H47 121.1(4) ?
C46 C47 H47 121.1(3) ?
C49 C48 C47 123.3(7) yes
C49 C48 H48 118.3(5) ?
C47 C48 H48 118.3(4) ?
C50 C49 C48 119.9(7) yes
C50 C49 H49 120.1(5) ?
C48 C49 H49 120.1(5) ?
C49 C50 C51 120.6(7) yes
C49 C50 H50 119.7(5) ?
C51 C50 H50 119.7(4) ?
C50 C51 C46 118.3(6) yes
C50 C51 C52 131.0(6) yes
C46 C51 C52 110.7(4) yes
C53 C52 C57 120.6(6) yes
C53 C52 C51 133.3(5) yes
C57 C52 C51 106.1(4) yes
C52 C53 C54 121.5(7) yes
C52 C53 H53 119.3(4) ?
C54 C53 H53 119.3(4) ?
C53 C54 C55 116.6(6) yes
C53 C54 H54 121.7(4) ?
C55 C54 H54 121.7(4) ?
C56 C55 C54 121.2(6) yes
C56 C55 H55 119.4(4) ?
C54 C55 H55 119.4(4) ?
C57 C56 C55 123.5(6) yes
C57 C56 H56 118.2(3) ?
C55 C56 H56 118.2(4) ?
C56 C57 C45 136.4(5) yes
C56 C57 C52 116.7(5) yes
C45 C57 C52 106.9(4) yes

loop_
_geom_bond_atom_site_label_1
_geom_bond_atom_site_label_2
_geom_bond_distance
_geom_bond_publ_flag
Fe1 O1 1.836(2) yes
Fe1 N3 2.056(2) yes
Fe1 N4 2.058(2) yes
Fe1 N1 2.060(2) yes
Fe1 N2 2.073(2) yes
Cl1 C22 1.735(4) yes
Cl2 C26 1.742(4) yes
Cl3 C28 1.731(4) yes
Cl4 C32 1.716(4) yes
Cl5 C34 1.703(5) yes
Cl6 C38 1.729(4) yes
Cl7 C40 1.723(4) yes
Cl8 C44 1.724(4) yes
O1 N5 1.343(3) yes
N1 C1 1.377(3) yes
N1 C4 1.381(3) yes
N2 C9 1.370(3) yes
N2 C6 1.377(3) yes
N3 C14 1.363(3) yes
N3 C11 1.379(3) yes
N4 C19 1.375(3) yes
N4 C16 1.376(3) yes
N5 C45 1.334(5) yes
C1 C20 1.396(4) yes
C1 C2 1.423(4) yes
C2 C3 1.347(4) yes
C2 H2 0.93 ?
C3 C4 1.425(4) yes
C3 H3 0.93 ?
C4 C5 1.396(4) yes
C5 C6 1.388(4) yes
C5 C21 1.495(4) yes
C6 C7 1.427(4) yes
C7 C8 1.347(4) yes
C7 H7 0.93 ?
C8 C9 1.424(4) yes
C8 H8 0.93 ?
C9 C10 1.394(4) yes
C10 C11 1.381(4) yes
C10 C27 1.500(4) yes
C11 C12 1.431(4) yes
C12 C13 1.353(4) yes
C12 H12 0.93 ?
C13 C14 1.416(4) yes
C13 H13 0.93 ?
C14 C15 1.410(4) yes
C15 C16 1.374(4) yes
C15 C33 1.502(4) yes
C16 C17 1.431(4) yes
C17 C18 1.343(4) yes
C17 H17 0.93 ?
C18 C19 1.431(4) yes
C18 H18 0.93 ?
C19 C20 1.383(4) yes
C20 C39 1.499(3) yes
C21 C22 1.372(5) yes
C21 C26 1.386(5) yes
C22 C23 1.375(5) yes
C23 C24 1.366(6) yes
C23 H23 0.93 ?
C24 C25 1.344(6) yes
C24 H24 0.93 ?
C25 C26 1.376(5) yes
C25 H25 0.93 ?
C27 C28 1.372(5) yes
C27 C32 1.395(5) yes
C28 C29 1.392(5) yes
C29 C30 1.356(6) yes
C29 H29 0.93 ?
C30 C31 1.335(7) yes
C30 H30 0.93 ?
C31 C32 1.395(5) yes
C31 H31 0.93 ?
C33 C38 1.367(5) yes
C33 C34 1.422(5) yes
C34 C35 1.376(6) yes
C35 C36 1.346(7) yes
C35 H35 0.93 ?
C36 C37 1.352(7) yes
C36 H36 0.93 ?
C37 C38 1.406(5) yes
C37 H37 0.93 ?
C39 C44 1.381(4) yes
C39 C40 1.386(4) yes
C40 C41 1.386(4) yes
C41 C42 1.365(6) yes
C41 H41 0.93 ?
C42 C43 1.340(5) yes
C42 H42 0.93 ?
C43 C44 1.402(4) yes
C43 H43 0.93 ?
C45 C57 1.423(6) yes
C45 C46 1.438(6) yes
C46 C47 1.371(6) yes
C46 C51 1.420(6) yes
C47 C48 1.364(7) yes
C47 H47 0.93 ?
C48 C49 1.359(9) yes
C48 H48 0.93 ?
C49 C50 1.330(9) yes
C49 H49 0.93 ?
C50 C51 1.397(7) yes
C50 H50 0.93 ?
C51 C52 1.458(7) yes
C52 C53 1.375(7) yes
C52 C57 1.449(6) yes
C53 C54 1.397(9) yes
C53 H53 0.93 ?
C54 C55 1.411(8) yes
C54 H54 0.93 ?
C55 C56 1.374(6) yes
C55 H55 0.93 ?
C56 C57 1.333(6) yes
C56 H56 0.93 ?

loop_
_geom_torsion_atom_site_label_1
_geom_torsion_atom_site_label_2
_geom_torsion_atom_site_label_3
_geom_torsion_atom_site_label_4
_geom_torsion
N3 Fe1 O1 N5 -134.9(3)
N4 Fe1 O1 N5 -44.7(3)
N1 Fe1 O1 N5 46.7(3)
N2 Fe1 O1 N5 136.6(3)
O1 Fe1 N1 C1 -84.5(2)
N3 Fe1 N1 C1 99.1(3)
N4 Fe1 N1 C1 20.5(2)
N2 Fe1 N1 C1 176.2(2)
O1 Fe1 N1 C4 80.4(2)
N3 Fe1 N1 C4 -96.0(3)
N4 Fe1 N1 C4 -174.7(2)
N2 Fe1 N1 C4 -19.0(2)
O1 Fe1 N2 C9 78.1(2)
N3 Fe1 N2 C9 -21.1(2)
N4 Fe1 N2 C9 -99.0(3)
N1 Fe1 N2 C9 -176.5(2)
O1 Fe1 N2 C6 -86.1(2)
N3 Fe1 N2 C6 174.7(2)
N4 Fe1 N2 C6 96.8(3)
N1 Fe1 N2 C6 19.3(2)
O1 Fe1 N3 C14 84.8(2)
N4 Fe1 N3 C14 -20.2(2)
N1 Fe1 N3 C14 -98.7(3)
N2 Fe1 N3 C14 -175.9(2)
O1 Fe1 N3 C11 -78.1(2)
N4 Fe1 N3 C11 176.9(2)
N1 Fe1 N3 C11 98.4(3)
N2 Fe1 N3 C11 21.2(2)
O1 Fe1 N4 C19 83.5(2)
N3 Fe1 N4 C19 -177.2(2)
N1 Fe1 N4 C19 -21.9(2)
N2 Fe1 N4 C19 -99.4(3)
O1 Fe1 N4 C16 -77.8(2)
N3 Fe1 N4 C16 21.5(2)
N1 Fe1 N4 C16 176.8(2)
N2 Fe1 N4 C16 99.2(3)
Fe1 O1 N5 C45 -144.1(3)
C4 N1 C1 C20 179.1(3)
Fe1 N1 C1 C20 -13.4(4)
C4 N1 C1 C2 0.5(3)
Fe1 N1 C1 C2 167.9(2)
N1 C1 C2 C3 -0.2(4)
C20 C1 C2 C3 -178.8(3)
C1 C2 C3 C4 -0.2(4)
C1 N1 C4 C5 -179.4(3)
Fe1 N1 C4 C5 13.2(4)
C1 N1 C4 C3 -0.6(3)
Fe1 N1 C4 C3 -168.0(2)
C2 C3 C4 N1 0.5(4)
C2 C3 C4 C5 179.3(3)
N1 C4 C5 C6 0.8(5)
C3 C4 C5 C6 -177.8(3)
N1 C4 C5 C21 -179.7(3)
C3 C4 C5 C21 1.8(4)
C9 N2 C6 C5 179.3(3)
Fe1 N2 C6 C5 -13.9(4)
C9 N2 C6 C7 0.0(3)
Fe1 N2 C6 C7 166.7(2)
C4 C5 C6 N2 -0.3(5)
C21 C5 C6 N2 -179.9(3)
C4 C5 C6 C7 178.9(3)
C21 C5 C6 C7 -0.7(5)
N2 C6 C7 C8 -0.2(4)
C5 C6 C7 C8 -179.5(3)
C6 C7 C8 C9 0.3(4)
C6 N2 C9 C10 -178.4(3)
Fe1 N2 C9 C10 14.8(4)
C6 N2 C9 C8 0.3(3)
Fe1 N2 C9 C8 -166.5(2)
C7 C8 C9 N2 -0.4(4)
C7 C8 C9 C10 178.3(3)
N2 C9 C10 C11 0.9(5)
C8 C9 C10 C11 -177.7(3)
N2 C9 C10 C27 179.0(3)
C8 C9 C10 C27 0.5(5)
C14 N3 C11 C10 179.0(3)
Fe1 N3 C11 C10 -15.1(4)
C14 N3 C11 C12 -1.1(3)
Fe1 N3 C11 C12 164.7(2)
C9 C10 C11 N3 -0.8(5)
C27 C10 C11 N3 -178.9(3)
C9 C10 C11 C12 179.4(3)
C27 C10 C11 C12 1.3(5)
N3 C11 C12 C13 1.1(4)
C10 C11 C12 C13 -179.1(3)
C11 C12 C13 C14 -0.5(4)
C11 N3 C14 C15 179.1(3)
Fe1 N3 C14 C15 13.3(4)
C11 N3 C14 C13 0.8(3)
Fe1 N3 C14 C13 -165.0(2)
C12 C13 C14 N3 -0.2(4)
C12 C13 C14 C15 -178.5(3)
N3 C14 C15 C16 1.2(5)
C13 C14 C15 C16 179.3(3)
N3 C14 C15 C33 -177.6(3)
C13 C14 C15 C33 0.4(4)
C14 C15 C16 N4 0.5(5)
C33 C15 C16 N4 179.4(3)
C14 C15 C16 C17 179.7(3)
C33 C15 C16 C17 -1.4(5)
C19 N4 C16 C15 179.2(3)
Fe1 N4 C16 C15 -16.4(4)
C19 N4 C16 C17 0.0(3)
Fe1 N4 C16 C17 164.3(2)
C15 C16 C17 C18 -179.8(3)
N4 C16 C17 C18 -0.5(4)
C16 C17 C18 C19 0.9(4)
C16 N4 C19 C20 -179.2(3)
Fe1 N4 C19 C20 16.6(4)
C16 N4 C19 C18 0.6(3)
Fe1 N4 C19 C18 -163.7(2)
C17 C18 C19 N4 -0.9(4)
C17 C18 C19 C20 178.8(3)
N4 C19 C20 C1 -0.2(5)
C18 C19 C20 C1 -179.9(3)
N4 C19 C20 C39 -179.4(3)
C18 C19 C20 C39 0.9(4)
N1 C1 C20 C19 -1.5(5)
C2 C1 C20 C19 176.9(3)
N1 C1 C20 C39 177.7(3)
C2 C1 C20 C39 -3.8(4)
C6 C5 C21 C22 -86.1(4)
C4 C5 C21 C22 94.3(4)
C6 C5 C21 C26 94.8(4)
C4 C5 C21 C26 -84.8(4)
C26 C21 C22 C23 0.9(5)
C5 C21 C22 C23 -178.2(3)
C26 C21 C22 Cl1 -178.3(2)
C5 C21 C22 Cl1 2.5(4)
C21 C22 C23 C24 -0.2(6)
Cl1 C22 C23 C24 179.1(3)
C22 C23 C24 C25 -0.6(7)
C23 C24 C25 C26 0.5(7)
C24 C25 C26 C21 0.4(6)
C24 C25 C26 Cl2 -178.9(3)
C22 C21 C26 C25 -1.0(5)
C5 C21 C26 C25 178.1(3)
C22 C21 C26 Cl2 178.2(2)
C5 C21 C26 Cl2 -2.6(4)
C11 C10 C27 C28 -91.9(4)
C9 C10 C27 C28 89.8(4)
C11 C10 C27 C32 86.7(4)
C9 C10 C27 C32 -91.6(4)
C32 C27 C28 C29 -1.0(5)
C10 C27 C28 C29 177.7(3)
C32 C27 C28 Cl3 179.8(3)
C10 C27 C28 Cl3 -1.5(4)
C27 C28 C29 C30 1.0(6)
Cl3 C28 C29 C30 -179.8(3)
C28 C29 C30 C31 -0.8(7)
C29 C30 C31 C32 0.5(7)
C30 C31 C32 C27 -0.6(6)
C30 C31 C32 Cl4 -179.8(3)
C28 C27 C32 C31 0.8(5)
C10 C27 C32 C31 -177.9(3)
C28 C27 C32 Cl4 -180.0(3)
C10 C27 C32 Cl4 1.3(4)
C16 C15 C33 C38 83.4(4)
C14 C15 C33 C38 -97.7(3)
C16 C15 C33 C34 -98.6(3)
C14 C15 C33 C34 80.3(4)
C38 C33 C34 C35 0.9(5)
C15 C33 C34 C35 -177.2(3)
C38 C33 C34 Cl5 -179.5(2)
C15 C33 C34 Cl5 2.4(4)
C33 C34 C35 C36 -1.0(7)
Cl5 C34 C35 C36 179.4(4)
C34 C35 C36 C37 0.4(8)
C35 C36 C37 C38 0.3(7)
C34 C33 C38 C37 -0.2(5)
C15 C33 C38 C37 177.8(3)
C34 C33 C38 Cl6 -179.8(2)
C15 C33 C38 Cl6 -1.7(4)
C36 C37 C38 C33 -0.4(6)
C36 C37 C38 Cl6 179.2(3)
C19 C20 C39 C44 -85.4(4)
C1 C20 C39 C44 95.3(4)
C19 C20 C39 C40 93.5(4)
C1 C20 C39 C40 -85.8(4)
C44 C39 C40 C41 2.2(5)
C20 C39 C40 C41 -176.8(3)
C44 C39 C40 Cl7 -178.9(3)
C20 C39 C40 Cl7 2.1(4)
C39 C40 C41 C42 -1.2(6)
Cl7 C40 C41 C42 179.9(3)
C40 C41 C42 C43 -0.2(7)
C41 C42 C43 C44 0.5(7)
C40 C39 C44 C43 -1.8(5)
C20 C39 C44 C43 177.2(3)
C40 C39 C44 Cl8 179.0(3)
C20 C39 C44 Cl8 -2.1(4)
C42 C43 C44 C39 0.5(6)
C42 C43 C44 Cl8 179.8(3)
O1 N5 C45 C57 3.8(5)
O1 N5 C45 C46 -179.1(3)
N5 C45 C46 C47 5.3(7)
C57 C45 C46 C47 -177.1(4)
N5 C45 C46 C51 -177.3(3)
C57 C45 C46 C51 0.3(4)
C51 C46 C47 C48 2.8(6)
C45 C46 C47 C48 180.0(4)
C46 C47 C48 C49 -1.3(8)
C47 C48 C49 C50 0.1(11)
C48 C49 C50 C51 -0.4(11)
C49 C50 C51 C46 1.9(8)
C49 C50 C51 C52 -178.7(6)
C47 C46 C51 C50 -3.1(6)
C45 C46 C51 C50 178.9(4)
C47 C46 C51 C52 177.4(4)
C45 C46 C51 C52 -0.5(4)
C50 C51 C52 C53 -0.3(9)
C46 C51 C52 C53 179.1(5)
C50 C51 C52 C57 -178.9(5)
C46 C51 C52 C57 0.5(5)
C57 C52 C53 C54 -1.0(8)
C51 C52 C53 C54 -179.4(5)
C52 C53 C54 C55 -0.4(8)
C53 C54 C55 C56 0.7(8)
C54 C55 C56 C57 0.5(7)
C55 C56 C57 C45 179.9(4)
C55 C56 C57 C52 -1.8(6)
N5 C45 C57 C56 -4.3(8)
C46 C45 C57 C56 178.4(5)
N5 C45 C57 C52 177.2(4)
C46 C45 C57 C52 0.0(4)
C53 C52 C57 C56 2.1(6)
C51 C52 C57 C56 -179.1(4)
C53 C52 C57 C45 -179.1(4)
C51 C52 C57 C45 -0.3(4)

loop_
_cod_changelog_entry_id
_cod_changelog_entry_author
_cod_changelog_entry_date
_cod_changelog_entry_text
1 'Vaitkus, Antanas' 2021-10-29T14:55:00+03:00 'Updated bibliographic information.'
